data_7018276
loop_
_publ_author_name
'Mowat, John P. S.'
'Seymour, Valerie R.'
'Griffin, John M.'
'Thompson, Stephen P.'
'Slawin, Alexandra M. Z.'
'Fairen-Jimenez, David'
'D\"uren, Tina'
'Ashbrook, Sharon E.'
'Wright, Paul A.'

_publ_section_title
;
 A novel structural form of MIL-53 observed for the scandium analogue and
 its response to temperature variation and CO(2) adsorption.
;
_journal_issue 14
_journal_name_full 'Dalton transactions (Cambridge, England : 2003)'
_journal_page_first 3937
_journal_page_last 3941
_journal_paper_doi 10.1039/c1dt11729g
_journal_volume 41
_journal_year 2012
_chemical_formula_sum 'C8 O5 Sc'
_chemical_formula_weight 221.04
_chemical_name_common 'from C:/GSASSoln/MIL-53(Sc)/JMEX256-LT/Geomopt/p2c.cif'
_chemical_name_systematic ' ?'
_space_group_IT_number 14
_symmetry_cell_setting monoclinic
_symmetry_space_group_name_Hall '-P 2ybc'
_symmetry_space_group_name_H-M 'P 1 21/c 1'
_audit_creation_date 2011-09-07T20:45
_audit_creation_method 'from EXP file using GSAS2CIF'
_audit_update_record ' 2011-09-07T20:45 Initial CIF as created by GSAS2CIF'
_cell_angle_alpha 90.0
_cell_angle_beta 104.9584(12)
_cell_angle_gamma 90.0
_cell_formula_units_Z 8
_cell_length_a 20.29839(17)
_cell_length_b 7.33083(8)
_cell_length_c 11.69125(15)
_cell_measurement_temperature 100
_cell_volume 1680.75(3)
_computing_structure_refinement GSAS
_diffrn_ambient_temperature 100
_diffrn_radiation_polarisn_ratio 0.93
_diffrn_radiation_probe x-ray
_diffrn_radiation_type synchrotron
_diffrn_radiation_wavelength 0.825028
_exptl_absorpt_correction_T_max 1.00000
_exptl_absorpt_correction_T_min 1.00000
_exptl_absorpt_process_details
; GSAS Absorption/surface roughness correction: function number 0
No correction is applied.
;
_pd_block_id 2011-09-07T20:45|100K|jpsm|i11
_pd_calc_method 'Rietveld Refinement'
_pd_instr_location ' ?'
_pd_meas_2theta_range_inc 0.005
_pd_meas_2theta_range_max 60.001
_pd_meas_2theta_range_min 0.961
_pd_phase_name 'from C:/GSASSoln/MIL-53(Sc)/JMEX256-LT/Geomopt/p2c.cif'
_pd_proc_2theta_range_inc 0.005
_pd_proc_2theta_range_max 60.0067
_pd_proc_2theta_range_min 0.9667
_pd_proc_info_datetime 2011-09-07T20:45:31
_pd_proc_info_excluded_regions ' ?'
_pd_proc_ls_background_function
; GSAS Background function number 7 with 36 terms.
Linear interpolation
1: 198.106 2: 185.867 3: 168.110 4: 199.426
5: 219.999 6: 305.428 7: 332.348 8: 294.083
9: 236.819 10: 172.639 11: 172.373 12: 145.764
13: 133.157 14: 117.889 15: 107.139 16: 114.265
17: 108.312 18: 121.062 19: 114.903 20: 109.060
21: 114.785 22: 114.637 23: 118.746 24: 117.231
25: 118.197 26: 119.131 27: 118.791 28: 115.647
29: 117.542 30: 113.127 31: 115.218 32: 110.920
33: 98.4711 34: 90.6703 35: 82.9262 36: 79.7432
;
_pd_proc_ls_peak_cutoff 0.00200
_pd_proc_ls_profile_function
;
CW Profile function number 3 with 19 terms
Pseudovoigt profile coefficients as parameterized in
P. Thompson, D.E. Cox & J.B. Hastings (1987). J. Appl. Cryst.,20,79-83.
Asymmetry correction of L.W. Finger, D.E. Cox & A. P. Jephcoat (1994).
J. Appl. Cryst.,27,892-900.
Peak tails are ignored where the intensity is below 0.0020 times the peak
Aniso. broadening axis 0.0 0.0 1.0
;
_pd_proc_ls_prof_R_factor 0.0347
_pd_proc_ls_prof_wR_expected 0.0062
_pd_proc_ls_prof_wR_factor 0.0470
_pd_spec_mounting ' ?'
_refine_ls_goodness_of_fit_all 7.68
_refine_ls_matrix_type full
_refine_ls_number_parameters 92
_refine_ls_number_restraints 35
_refine_ls_R_Fsqd_factor 0.08622
_refine_ls_shift/su_max 0.03
_refine_ls_shift/su_mean 0.01
_reflns_d_resolution_high 1.078
_reflns_d_resolution_low 9.805
_reflns_limit_h_max 18
_reflns_limit_h_min 0
_reflns_limit_k_max 6
_reflns_limit_k_min 0
_reflns_limit_l_max 10
_reflns_limit_l_min -10
_reflns_number_total 1399
_cod_data_source_file c1dt11729g.txt
_cod_data_source_block 100K_publ
_cod_depositor_comments
;
The following automatic conversions were performed:

'_geom_bond_publ_flag' value 'N' changed to 'n' according to
/home/saulius/struct/CIF-dictionaries/cif_core.dic dictionary named
'cif_core.dic' version 2.4.1 from 2010-06-29 (78
times).

'_geom_angle_publ_flag' value 'N' changed to 'n' according
to /home/saulius/struct/CIF-dictionaries/cif_core.dic dictionary
named 'cif_core.dic' version 2.4.1 from 2010-06-29 (72 times).

Automatic conversion script
Id: cif_fix_values 1715 2011-07-08 13:25:40Z adriana 
;
_cod_original_cell_volume 1680.752(29)
_cod_original_sg_symbol_H-M 'P 21/c'
_cod_database_code 7018276
_gsas_exptl_extinct_corr_t_min 1.00000
_gsas_exptl_extinct_corr_t_max 1.00000

loop_
_symmetry_equiv_pos_site_id
_symmetry_equiv_pos_as_xyz
1 +x,+y,+z
2 -x,+y+1/2,-z+1/2
-1 -x,-y,-z
-2 +x,-y+1/2,+z+1/2

loop_
_atom_site_type_symbol
_atom_site_label
_atom_site_fract_x
_atom_site_fract_y
_atom_site_fract_z
_atom_site_occupancy
_atom_site_thermal_displace_type
_atom_site_U_iso_or_equiv
_atom_site_symmetry_multiplicity
Sc Sc1 -0.00272(22) 0.9102(6) 0.2476(4) 1.0 Uiso 0.0264(6) 4
Sc Sc2 0.49515(21) 1.0817(6) 0.2431(4) 1.0 Uiso 0.0264(6) 4
O O3 0.5153(5) 0.8305(8) 0.1755(7) 1.0 Uiso 0.0169(10) 4
O O5 0.40115(34) 0.9769(14) 0.2534(11) 1.0 Uiso 0.0169(10) 4
O O6 0.0899(4) 0.9936(14) 0.3615(10) 1.0 Uiso 0.0169(10) 4
O O7 0.0125(5) 0.6621(8) 0.3388(6) 1.0 Uiso 0.0169(10) 4
O O9 0.4378(5) 1.3403(10) 0.5747(11) 1.0 Uiso 0.0169(10) 4
O O12 0.41548(34) 0.6824(16) 0.2909(9) 1.0 Uiso 0.0169(10) 4
O O14 0.0911(4) 1.2954(13) 0.3623(8) 1.0 Uiso 0.0169(10) 4
O O18 0.0698(4) 0.5035(14) 0.1562(8) 1.0 Uiso 0.0169(10) 4
O O24 0.0442(4) 0.8123(15) 0.1202(6) 1.0 Uiso 0.0169(10) 4
O O25 0.4457(5) 1.0282(10) 0.5978(7) 1.0 Uiso 0.0169(10) 4
C C4 0.41395(23) 1.1780(9) 0.5656(11) 1.0 Uiso 0.0008(10) 4
C C8 0.19000(18) 0.8831(5) 0.1605(12) 1.0 Uiso 0.0008(10) 4
C C10 0.25817(17) 0.9339(5) 0.1872(13) 1.0 Uiso 0.0008(10) 4
C C11 0.30070(21) 1.3034(9) 0.4834(13) 1.0 Uiso 0.0008(10) 4
C C13 0.12428(18) 1.1460(23) 0.3777(14) 1.0 Uiso 0.0008(10) 4
C C15 0.23271(18) 0.9701(5) 0.4405(16) 1.0 Uiso 0.0008(10) 4
C C16 0.20008(16) 1.1382(4) 0.4203(14) 1.0 Uiso 0.0008(10) 4
C C17 0.23052(20) 1.3094(5) 0.4355(15) 1.0 Uiso 0.0008(10) 4
C C19 0.34115(19) 1.1433(7) 0.5027(11) 1.0 Uiso 0.0008(10) 4
C C20 0.16548(15) 0.7067(5) 0.1652(11) 1.0 Uiso 0.0008(10) 4
C C21 0.30340(18) 0.9837(6) 0.4735(16) 1.0 Uiso 0.0008(10) 4
C C22 0.09129(20) 0.6707(21) 0.1477(14) 1.0 Uiso 0.0008(10) 4
C C23 0.21596(16) 0.5759(6) 0.2043(13) 1.0 Uiso 0.0008(10) 4
C C27 0.30302(16) 0.7877(5) 0.2135(11) 1.0 Uiso 0.0008(10) 4
C C28 0.28573(18) 0.6081(6) 0.2304(11) 1.0 Uiso 0.0008(10) 4
C C30 0.37702(21) 0.8309(20) 0.2568(14) 1.0 Uiso 0.0008(10) 4

loop_
_atom_type_symbol
_atom_type_number_in_cell
_atom_type_scat_dispersion_real
_atom_type_scat_dispersion_imag
_atom_type_scat_Cromer_Mann_a1
_atom_type_scat_Cromer_Mann_a2
_atom_type_scat_Cromer_Mann_a3
_atom_type_scat_Cromer_Mann_a4
_atom_type_scat_Cromer_Mann_b1
_atom_type_scat_Cromer_Mann_b2
_atom_type_scat_Cromer_Mann_b3
_atom_type_scat_Cromer_Mann_b4
_atom_type_scat_Cromer_Mann_c
_atom_type_scat_source
Sc 8.0 0.000 0.000 9.18900 9.02130 7.36790 0.57290 1.64090 136.108 1.46800 51.3531 1.33290 International_Tables_Vol_C
O 40.0 0.000 0.000 3.04850 13.2771 2.28680 5.70110 1.54630 0.32390 0.86700 32.9089 0.25080 International_Tables_Vol_C
C 64.0 0.000 0.000 2.31000 20.8439 1.02000 10.2075 1.58860 0.56870 0.86500 51.6512 0.21560 International_Tables_Vol_C

loop_
_geom_angle_atom_site_label_1
_geom_angle_atom_site_label_2
_geom_angle_atom_site_label_3
_geom_angle
_geom_angle_site_symmetry_1
_geom_angle_site_symmetry_3
_geom_angle_publ_flag
O6 Sc1 O7 86.6(4) 1_555 1_555 n
O6 Sc1 O7 90.4(4) 1_555 2_555 n
O6 Sc1 O14 173.3(5) 1_555 2_545 n
O6 Sc1 O18 99.5(5) 1_555 2_555 n
O6 Sc1 O24 93.1(4) 1_555 1_555 n
O7 Sc1 O7 176.90(24) 1_555 2_555 n
O7 Sc1 O14 87.3(4) 1_555 2_545 n
O7 Sc1 O18 92.4(4) 1_555 2_555 n
O7 Sc1 O24 91.7(4) 1_555 1_555 n
O7 Sc1 O14 95.7(4) 2_555 2_545 n
O7 Sc1 O18 88.7(4) 2_555 2_555 n
O7 Sc1 O24 87.8(4) 2_555 1_555 n
O14 Sc1 O18 83.6(4) 2_545 2_555 n
O14 Sc1 O24 84.3(4) 2_545 1_555 n
O18 Sc1 O24 167.0(4) 2_555 1_555 n
O3 Sc2 O3 173.96(24) 1_555 2_655 n
O3 Sc2 O5 88.2(4) 1_555 1_555 n
O3 Sc2 O9 90.0(4) 1_555 -2_585 n
O3 Sc2 O12 88.5(5) 1_555 2_655 n
O3 Sc2 O25 82.74(33) 1_555 -1_676 n
O3 Sc2 O5 95.3(5) 2_655 1_555 n
O3 Sc2 O9 95.31(33) 2_655 -2_585 n
O3 Sc2 O12 88.5(4) 2_655 2_655 n
O3 Sc2 O25 91.9(4) 2_655 -1_676 n
O5 Sc2 O9 81.9(4) 1_555 -2_585 n
O5 Sc2 O12 172.6(5) 1_555 2_655 n
O5 Sc2 O25 97.5(4) 1_555 -1_676 n
O9 Sc2 O12 91.4(4) -2_585 2_655 n
O9 Sc2 O25 172.8(4) -2_585 -1_676 n
O12 Sc2 O25 88.7(4) 2_655 -1_676 n
Sc2 O3 Sc2 122.95(33) 1_555 2_645 n
Sc2 O5 C30 136.7(9) 1_555 1_555 n
Sc1 O6 C13 134.5(9) 1_555 1_555 n
Sc1 O7 Sc1 122.65(32) 1_555 2_545 n
Sc2 O9 C4 116.0(9) -2_586 1_555 n
Sc2 O12 C30 134.3(9) 2_645 1_555 n
Sc1 O14 C13 140.4(9) 2_555 1_555 n
Sc1 O18 C22 128.4(9) 2_545 1_555 n
Sc1 O24 C22 120.3(8) 1_555 1_555 n
Sc2 O25 C4 136.1(8) -1_676 1_555 n
O9 C4 O25 128.6(6) 1_555 1_555 n
O9 C4 C19 120.3(7) 1_555 1_555 n
O25 C4 C19 111.0(6) 1_555 1_555 n
C10 C8 C20 125.9(4) 1_555 1_555 n
C8 C10 C27 113.63(35) 1_555 1_555 n
C17 C11 C19 125.5(5) 1_555 1_555 n
O6 C13 O14 118.1(6) 1_555 1_555 n
O6 C13 C16 118.9(11) 1_555 1_555 n
O14 C13 C16 122.9(12) 1_555 1_555 n
C16 C15 C21 113.4(4) 1_555 1_555 n
C13 C16 C15 119.7(7) 1_555 1_555 n
C13 C16 C17 113.2(7) 1_555 1_555 n
C15 C16 C17 127.02(34) 1_555 1_555 n
C11 C17 C16 113.5(4) 1_555 1_555 n
C4 C19 C11 113.3(5) 1_555 1_555 n
C4 C19 C21 132.6(5) 1_555 1_555 n
C11 C19 C21 113.5(4) 1_555 1_555 n
C8 C20 C22 121.2(7) 1_555 1_555 n
C8 C20 C23 114.37(34) 1_555 1_555 n
C22 C20 C23 123.8(6) 1_555 1_555 n
C15 C21 C19 126.3(4) 1_555 1_555 n
O18 C22 O24 119.5(6) 1_555 1_555 n
O18 C22 C20 119.9(10) 1_555 1_555 n
O24 C22 C20 120.6(11) 1_555 1_555 n
C20 C23 C28 125.3(4) 1_555 1_555 n
C10 C27 C28 126.0(4) 1_555 1_555 n
C10 C27 C30 117.2(6) 1_555 1_555 n
C28 C27 C30 115.0(7) 1_555 1_555 n
C23 C28 C27 114.2(4) 1_555 1_555 n
O5 C30 O12 122.1(6) 1_555 1_555 n
O5 C30 C27 124.8(11) 1_555 1_555 n
O12 C30 C27 112.8(9) 1_555 1_555 n

loop_
_geom_bond_atom_site_label_1
_geom_bond_atom_site_label_2
_geom_bond_distance
_geom_bond_site_symmetry_2
_geom_bond_publ_flag
Sc1 Sc1 3.66706(25) 2_545 n
Sc1 Sc1 3.66706(25) 2_555 n
Sc1 O6 2.094(6) 1_555 n
Sc1 O7 2.091(5) 1_555 n
Sc1 O7 2.089(5) 2_555 n
Sc1 O14 2.094(6) 2_545 n
Sc1 O18 2.092(6) 2_555 n
Sc1 O24 2.091(5) 1_555 n
Sc2 Sc2 3.6720(5) 2_645 n
Sc2 Sc2 3.6720(5) 2_655 n
Sc2 O3 2.086(5) 1_555 n
Sc2 O3 2.094(5) 2_655 n
Sc2 O5 2.089(6) 1_555 n
Sc2 O9 2.092(11) -2_574 n
Sc2 O12 2.090(6) 2_655 n
Sc2 O25 2.097(6) -1_676 n
Sc2 C4 2.891(9) -2_574 n
O3 Sc2 2.086(5) 1_555 n
O3 Sc2 2.094(5) 2_645 n
O5 Sc2 2.089(6) 1_555 n
O5 C30 1.182(15) 1_555 n
O6 Sc1 2.094(6) 1_555 n
O6 C13 1.305(16) 1_555 n
O7 Sc1 2.091(5) 1_555 n
O7 Sc1 2.089(5) 2_545 n
O9 Sc2 2.092(11) -2_575 n
O9 C4 1.279(6) 1_555 n
O12 Sc2 2.090(6) 2_645 n
O12 C30 1.339(15) 1_555 n
O14 Sc1 2.094(6) 2_555 n
O14 C13 1.275(16) 1_555 n
O18 Sc1 2.092(6) 2_545 n
O18 C22 1.314(16) 1_555 n
O24 Sc1 2.091(5) 1_555 n
O24 C22 1.391(15) 1_555 n
O25 Sc2 2.097(6) -1_676 n
O25 C4 1.280(6) 1_555 n
C4 Sc2 2.891(9) -2_575 n
C4 O9 1.279(6) 1_555 n
C4 O25 1.280(6) 1_555 n
C4 C19 1.4929(33) 1_555 n
C8 C10 1.3887(27) 1_555 n
C8 C20 1.3918(29) 1_555 n
C10 C8 1.3887(27) 1_555 n
C10 C27 1.3886(27) 1_555 n
C11 C17 1.3903(31) 1_555 n
C11 C19 1.417(8) 1_555 n
C13 O6 1.305(16) 1_555 n
C13 O14 1.275(16) 1_555 n
C13 C16 1.4911(27) 1_555 n
C15 C16 1.3898(27) 1_555 n
C15 C21 1.3899(27) 1_555 n
C16 C13 1.4911(27) 1_555 n
C16 C15 1.3898(27) 1_555 n
C16 C17 1.3897(27) 1_555 n
C17 C11 1.3903(31) 1_555 n
C17 C16 1.3897(27) 1_555 n
C19 C4 1.4929(33) 1_555 n
C19 C11 1.417(8) 1_555 n
C19 C21 1.3920(31) 1_555 n
C20 C8 1.3918(29) 1_555 n
C20 C22 1.4900(31) 1_555 n
C20 C23 1.3916(29) 1_555 n
C21 C15 1.3899(27) 1_555 n
C21 C19 1.3920(31) 1_555 n
C22 O18 1.314(16) 1_555 n
C22 O24 1.391(15) 1_555 n
C22 C20 1.4900(31) 1_555 n
C23 C20 1.3916(29) 1_555 n
C23 C28 1.3896(27) 1_555 n
C27 C10 1.3886(27) 1_555 n
C27 C28 1.3898(32) 1_555 n
C27 C30 1.4900(30) 1_555 n
C28 C23 1.3896(27) 1_555 n
C28 C27 1.3898(32) 1_555 n
C30 O5 1.182(15) 1_555 n
C30 O12 1.339(15) 1_555 n
C30 C27 1.4900(30) 1_555 n
